data_1545506
loop_
_publ_author_name
'Chetioui, Souheyla'
'Boutebdja, Mehdi'
'Boudraa, Mhamed'
'Touzani, Rachid'
'Merazig, Hocine'

_publ_section_title
;
 (<i>E</i>)-1-[2-(3,4-Dimethylphenyl)diazen-2-ium-1-yl]naphthalen-2-olate
;
_journal_coeditor_code HB4118
_journal_issue 2
_journal_name_full IUCrData
_journal_page_first x170259
_journal_paper_doi 10.1107/S2414314617002590
_journal_volume 2
_journal_year 2017
_chemical_formula_iupac 'C18 H16 N2 O'
_chemical_formula_moiety 'C18 H16 N2 O'
_chemical_formula_sum 'C18 H16 N2 O'
_chemical_formula_weight 276.33
_chemical_name_systematic
;
(<i>E</i>)-1-[2-(3,4-Dimethylphenyl)diazen-2-ium-1-yl]naphthalen-2-olate
;
_space_group_IT_number 14
_symmetry_cell_setting monoclinic
_symmetry_space_group_name_Hall '-P 2ybc'
_symmetry_space_group_name_H-M 'P 1 21/c 1'
_atom_sites_solution_hydrogens geom
_atom_sites_solution_primary direct
_atom_sites_solution_secondary difmap
_audit_creation_method SHELXL97
_cell_angle_alpha 90
_cell_angle_beta 98.023(2)
_cell_angle_gamma 90
_cell_formula_units_Z 4
_cell_length_a 11.6326(5)
_cell_length_b 6.1866(2)
_cell_length_c 20.1712(8)
_cell_measurement_reflns_used 3155
_cell_measurement_temperature 173(2)
_cell_measurement_theta_max 28.07
_cell_measurement_theta_min 2.51
_cell_volume 1437.44(10)
_computing_cell_refinement
;
SAINT (Bruker, 2006)
;
_computing_data_collection
;
APEX2 (Bruker, 2006)
;
_computing_data_reduction
;
SAINT (Bruker, 2006)
;
_computing_molecular_graphics
;
SHELXTL (Sheldrick, 2008)
;
_computing_publication_material
;
SHELXTL (Sheldrick, 2008)
;
_computing_structure_refinement
;
SHELXL97 (Sheldrick, 2008)
;
_computing_structure_solution
;
SHELXS97 (Sheldrick, 2008)
;
_diffrn_ambient_temperature 173(2)
_diffrn_measured_fraction_theta_full 0.999
_diffrn_measured_fraction_theta_max 0.998
_diffrn_measurement_device_type 'Bruker APEXII CCD'
_diffrn_measurement_method '\f and \w scans'
_diffrn_radiation_monochromator graphite
_diffrn_radiation_source 'sealed tube'
_diffrn_radiation_type MoK\a
_diffrn_radiation_wavelength 0.71073
_diffrn_reflns_av_R_equivalents 0.0266
_diffrn_reflns_limit_h_max 15
_diffrn_reflns_limit_h_min -15
_diffrn_reflns_limit_k_max 8
_diffrn_reflns_limit_k_min -8
_diffrn_reflns_limit_l_max 27
_diffrn_reflns_limit_l_min -27
_diffrn_reflns_number 13963
_diffrn_reflns_theta_full 25.242
_diffrn_reflns_theta_max 28.513
_diffrn_reflns_theta_min 2.88
_diffrn_standards_number 0
_exptl_absorpt_coefficient_mu 0.08
_exptl_absorpt_correction_type none
_exptl_crystal_colour red
_exptl_crystal_density_diffrn 1.277
_exptl_crystal_density_method 'not measured'
_exptl_crystal_description prism
_exptl_crystal_F_000 584
_exptl_crystal_size_max 0.15
_exptl_crystal_size_mid 0.08
_exptl_crystal_size_min 0.08
_refine_diff_density_max 0.247
_refine_diff_density_min -0.233
_refine_ls_extinction_method none
_refine_ls_goodness_of_fit_ref 1.041
_refine_ls_hydrogen_treatment constr
_refine_ls_matrix_type full
_refine_ls_number_constraints 0
_refine_ls_number_parameters 254
_refine_ls_number_reflns 3654
_refine_ls_number_restraints 7
_refine_ls_restrained_S_all 1.041
_refine_ls_R_factor_all 0.0735
_refine_ls_R_factor_gt 0.0442
_refine_ls_shift/su_max 0
_refine_ls_shift/su_mean 0
_refine_ls_structure_factor_coef Fsqd
_refine_ls_weighting_details 'w=1/[\s^2^(Fo^2^)+(0.0491P)^2^+0.2765P] where P=(Fo^2^+2Fc^2^)/3'
_refine_ls_weighting_scheme calc
_refine_ls_wR_factor_gt 0.1061
_refine_ls_wR_factor_ref 0.1206
_reflns_number_gt 2479
_reflns_number_total 3654
_reflns_threshold_expression 'I > 2\s(I)'
_cod_data_source_file hb4118sup1.cif
_cod_data_source_block I
_cod_original_sg_symbol_H-M 'P 21/c'
_cod_database_code 1545506

loop_
_symmetry_equiv_pos_site_id
_symmetry_equiv_pos_as_xyz
1 x,y,z
2 -x,1/2+y,1/2-z
3 -x,-y,-z
4 x,1/2-y,1/2+z

loop_
_atom_site_aniso_label
_atom_site_aniso_U_11
_atom_site_aniso_U_22
_atom_site_aniso_U_33
_atom_site_aniso_U_12
_atom_site_aniso_U_13
_atom_site_aniso_U_23
O1 0.0527(6) 0.0378(5) 0.0358(5) -0.0014(5) 0.0037(4) 0.0018(4)
N1 0.0310(6) 0.0229(5) 0.0405(6) 0.0030(4) 0.0137(5) 0.0008(4)
N2 0.0350(6) 0.0236(5) 0.0429(6) 0.0000(4) 0.0146(5) 0.0035(5)
C1 0.0379(8) 0.0428(8) 0.0426(8) -0.0006(6) 0.0067(6) 0.0035(6)
C2 0.0505(10) 0.0671(11) 0.0436(9) 0.0047(8) 0.0014(7) 0.0092(8)
C3 0.0562(10) 0.0673(11) 0.0509(9) 0.0157(9) 0.0169(8) 0.0304(8)
C4 0.0427(8) 0.0402(8) 0.0569(9) 0.0067(7) 0.0239(7) 0.0183(7)
C5 0.0315(7) 0.0277(6) 0.0442(7) 0.0046(5) 0.0197(6) 0.0058(6)
C6 0.0343(7) 0.0210(6) 0.0554(9) -0.0021(5) 0.0233(6) -0.0022(6)
C7 0.0338(7) 0.0283(6) 0.0438(7) -0.0032(5) 0.0121(6) -0.0086(6)
C8 0.0338(7) 0.0256(6) 0.0347(7) 0.0023(5) 0.0132(5) -0.0022(5)
C9 0.0282(6) 0.0207(6) 0.0346(6) 0.0012(5) 0.0124(5) -0.0003(5)
C10 0.0287(6) 0.0268(6) 0.0368(7) 0.0044(5) 0.0132(5) 0.0029(5)
C11A 0.0219(11) 0.0186(8) 0.0329(13) 0.0009(8) 0.0090(8) 0.0007(10)
C12A 0.0317(11) 0.0314(9) 0.0328(11) 0.0002(8) 0.0078(8) 0.0052(9)
C13A 0.0395(12) 0.0331(10) 0.0369(11) 0.0019(9) 0.0127(9) 0.0109(9)
C14A 0.0312(13) 0.0248(11) 0.0390(14) 0.0043(9) 0.0146(10) 0.0043(11)
C15A 0.0263(12) 0.0271(12) 0.0398(14) 0.0049(9) 0.0070(11) -0.0004(12)
C16A 0.0292(16) 0.0276(11) 0.0326(15) 0.0044(10) 0.0065(13) 0.0048(13)
C17A 0.0479(12) 0.0290(9) 0.0653(14) -0.0034(9) 0.0227(11) 0.0082(10)
C18A 0.0447(12) 0.0417(11) 0.0579(13) -0.0088(10) -0.0004(10) 0.0026(10)
C17B 0.038(3) 0.026(3) 0.067(4) -0.010(2) 0.010(3) 0.001(3)
C11B 0.024(2) 0.030(2) 0.028(2) 0.0008(17) -0.0014(16) -0.0009(19)
C12B 0.023(4) 0.023(3) 0.039(5) -0.004(3) 0.001(4) 0.000(4)
C13B 0.018(3) 0.034(3) 0.039(4) -0.002(3) -0.002(3) -0.005(3)
C14B 0.032(3) 0.022(3) 0.032(4) 0.002(2) 0.015(3) 0.011(3)
C15B 0.024(2) 0.030(2) 0.028(2) 0.0008(17) -0.0014(16) -0.0009(19)
C16B 0.024(2) 0.030(2) 0.028(2) 0.0008(17) -0.0014(16) -0.0009(19)
C18B 0.045(3) 0.027(3) 0.052(3) -0.001(2) 0.024(3) 0.014(2)

loop_
_atom_site_type_symbol
_atom_site_label
_atom_site_fract_x
_atom_site_fract_y
_atom_site_fract_z
_atom_site_U_iso_or_equiv
_atom_site_thermal_displace_type
_atom_site_calc_flag
_atom_site_occupancy
_atom_site_disorder_assembly
_atom_site_disorder_group
O O1 0.53655(9) 0.28137(15) 0.04401(5) 0.0423(3) Uani d 1.000 . .
N N1 0.71280(9) 0.43066(15) 0.14740(5) 0.0306(3) Uani d 1.000 . .
N N2 0.69480(9) 0.54119(16) 0.09243(6) 0.0330(3) Uani d 1.000 . .
C C1 0.75035(12) 0.2025(2) 0.26821(7) 0.0410(5) Uani d 1.000 . .
C C2 0.77274(15) 0.0808(3) 0.32550(8) 0.0542(6) Uani d 1.000 . .
C C3 0.71594(15) -0.1166(3) 0.33086(8) 0.0572(6) Uani d 1.000 . .
C C4 0.63748(13) -0.1890(2) 0.27889(8) 0.0450(5) Uani d 1.000 . .
C C5 0.61249(11) -0.0680(2) 0.21974(7) 0.0331(4) Uani d 1.000 . .
C C6 0.53071(11) -0.1422(2) 0.16480(7) 0.0353(4) Uani d 1.000 . .
C C7 0.50626(11) -0.0288(2) 0.10759(7) 0.0347(4) Uani d 1.000 . .
C C8 0.56216(11) 0.17470(19) 0.09888(6) 0.0306(4) Uani d 1.000 . .
C C9 0.64717(10) 0.25164(18) 0.15195(6) 0.0271(3) Uani d 1.000 . .
C C10 0.67092(10) 0.13066(19) 0.21396(6) 0.0300(4) Uani d 1.000 . .
C C11A 0.75837(19) 0.7234(4) 0.08101(11) 0.0240(6) Uani d 0.750 B 1
C C12A 0.73667(19) 0.8278(4) 0.01928(10) 0.0317(6) Uani d 0.750 B 1
C C13A 0.7995(2) 1.0103(3) 0.00825(12) 0.0358(6) Uani d 0.750 B 1
C C14A 0.8830(2) 1.0934(3) 0.05681(16) 0.0308(7) Uani d 0.750 B 1
C C15A 0.9037(2) 0.9908(4) 0.11911(16) 0.0308(7) Uani d 0.750 B 1
C C16A 0.8410(3) 0.8045(6) 0.13063(13) 0.0296(8) Uani d 0.750 B 1
C C17A 0.94946(19) 1.2939(3) 0.04259(12) 0.0460(7) Uani d 0.750 B 1
C C18A 0.98974(19) 1.0814(3) 0.17419(11) 0.0488(7) Uani d 0.750 B 1
C C17B 0.9986(5) 1.2864(9) 0.0922(4) 0.0434(19) Uani d 0.250 B 2
C C11B 0.7842(8) 0.7320(16) 0.1026(4) 0.0278(12) Uani d 0.250 B 2
C C12B 0.8620(9) 0.7828(16) 0.1558(4) 0.029(2) Uani d 0.250 B 2
C C13B 0.9316(6) 0.9638(11) 0.1505(4) 0.0309(19) Uani d 0.250 B 2
C C14B 0.9186(6) 1.0878(11) 0.0925(4) 0.0277(19) Uani d 0.250 B 2
C C15B 0.8400(7) 1.0352(11) 0.0381(4) 0.0278(12) Uani d 0.250 B 2
C C16B 0.7699(5) 0.8488(11) 0.0447(3) 0.0278(12) Uani d 0.250 B 2
C C18B 0.8259(5) 1.1641(8) -0.0252(3) 0.0397(17) Uani d 0.250 B 2
H H1 0.78830 0.33380 0.26540 0.0490 Uiso c 1.000 . .
H H16A 0.85510 0.73500 0.17190 0.0360 Uiso c 0.750 B 1
H H17A 0.94450 1.39880 0.07720 0.0690 Uiso c 0.750 B 1
H H17B 0.91670 1.35310 0.00010 0.0690 Uiso c 0.750 B 1
H H17C 1.02930 1.25720 0.04140 0.0690 Uiso c 0.750 B 1
H H18A 0.96720 1.22560 0.18440 0.0730 Uiso c 0.750 B 1
H H18B 1.06530 1.08450 0.16020 0.0730 Uiso c 0.750 B 1
H H18C 0.99190 0.99230 0.21330 0.0730 Uiso c 0.750 B 1
H H2 0.64080 0.49950 0.06150 0.0400 Uiso c 1.000 A 1
H H2A 0.82600 0.12990 0.36100 0.0650 Uiso c 1.000 . .
H H3 0.73160 -0.19840 0.36980 0.0690 Uiso c 1.000 . .
H H4 0.60010 -0.32030 0.28270 0.0540 Uiso c 1.000 . .
H H6 0.49320 -0.27330 0.16880 0.0420 Uiso c 1.000 . .
H H7 0.45240 -0.08290 0.07320 0.0420 Uiso c 1.000 . .
H H12A 0.68040 0.77500 -0.01410 0.0380 Uiso c 0.750 B 1
H H13A 0.78520 1.07920 -0.03310 0.0430 Uiso c 0.750 B 1
H H12B 0.86920 0.70040 0.19470 0.0340 Uiso c 0.250 B 2
H H13B 0.98730 1.00200 0.18630 0.0370 Uiso c 0.250 B 2
H H16B 0.71430 0.80710 0.00940 0.0330 Uiso c 0.250 B 2
H H17D 0.95230 1.41420 0.08330 0.0650 Uiso c 0.250 B 2
H H17E 1.04770 1.26890 0.05800 0.0650 Uiso c 0.250 B 2
H H17F 1.04580 1.29960 0.13500 0.0650 Uiso c 0.250 B 2
H H18D 0.79660 1.30500 -0.01680 0.0600 Uiso c 0.250 B 2
H H18E 0.77250 1.09190 -0.05850 0.0600 Uiso c 0.250 B 2
H H18F 0.89980 1.17800 -0.04090 0.0600 Uiso c 0.250 B 2

loop_
_atom_type_symbol
_atom_type_description
_atom_type_scat_dispersion_real
_atom_type_scat_dispersion_imag
_atom_type_scat_source
C C 0.0033 0.0016 ' International Tables Vol C Tables 4.2.6.8 and 6.1.1.4'
H H 0.0000 0.0000 ' International Tables Vol C Tables 4.2.6.8 and 6.1.1.4'
N N 0.0061 0.0033 ' International Tables Vol C Tables 4.2.6.8 and 6.1.1.4'
O O 0.0106 0.0060 ' International Tables Vol C Tables 4.2.6.8 and 6.1.1.4'

loop_
_geom_angle_atom_site_label_1
_geom_angle_atom_site_label_2
_geom_angle_atom_site_label_3
_geom_angle
_geom_angle_publ_flag
N2 N1 C9 117.66(10) no
N1 N2 C11A 123.10(13) no
N1 N2 C11B 105.1(3) no
C11B N2 H2 136.00 no
N1 N2 H2 118.00 no
C11A N2 H2 118.00 no
C2 C1 C10 120.65(13) no
C1 C2 C3 120.47(15) no
C2 C3 C4 119.93(15) no
C3 C4 C5 120.95(13) no
C6 C5 C10 119.27(12) no
C4 C5 C6 121.55(12) no
C4 C5 C10 119.18(12) no
C5 C6 C7 122.30(12) no
C6 C7 C8 121.03(12) no
O1 C8 C7 119.95(11) no
O1 C8 C9 121.64(11) no
C7 C8 C9 118.41(11) no
N1 C9 C10 116.02(10) no
C8 C9 C10 120.07(10) no
N1 C9 C8 123.86(11) no
C1 C10 C9 122.33(11) no
C1 C10 C5 118.82(11) no
C5 C10 C9 118.85(11) no
N2 C11A C12A 119.43(19) no
N2 C11A C16A 120.6(2) no
C12A C11A C16A 120.0(2) no
N2 C11B C12B 130.0(8) no
C12B C11B C16B 123.3(9) no
N2 C11B C16B 106.7(6) no
C11A C12A C13A 119.3(2) no
C11B C12B C13B 117.5(8) no
C12A C13A C14A 121.8(2) no
C12B C13B C14B 120.8(7) no
C13A C14A C15A 119.0(2) no
C15A C14A C17A 121.0(2) no
C13A C14A C17A 120.0(2) no
C13B C14B C17B 116.6(7) no
C13B C14B C15B 121.8(7) no
C15B C14B C17B 121.6(7) no
C14A C15A C16A 119.6(2) no
C14A C15A C18A 120.7(2) no
C16A C15A C18A 119.7(3) no
C14B C15B C16B 116.4(7) no
C14B C15B C18B 122.7(6) no
C16B C15B C18B 120.9(6) no
C11A C16A C15A 120.3(3) no
C11B C16B C15B 120.3(7) no
C2 C1 H1 120.00 no
C10 C1 H1 120.00 no
C1 C2 H2A 120.00 no
C3 C2 H2A 120.00 no
C2 C3 H3 120.00 no
C4 C3 H3 120.00 no
C3 C4 H4 120.00 no
C5 C4 H4 119.00 no
C5 C6 H6 119.00 no
C7 C6 H6 119.00 no
C6 C7 H7 119.00 no
C8 C7 H7 120.00 no
C11A C12A H12A 120.00 no
C13A C12A H12A 120.00 no
C11B C12B H12B 121.00 no
C13B C12B H12B 121.00 no
C12A C13A H13A 119.00 no
C14A C13A H13A 119.00 no
C14B C13B H13B 120.00 no
C12B C13B H13B 120.00 no
C15A C16A H16A 120.00 no
C11A C16A H16A 120.00 no
C11B C16B H16B 120.00 no
C15B C16B H16B 120.00 no
H17A C17A H17B 110.00 no
H17A C17A H17C 110.00 no
C14A C17A H17A 109.00 no
C14A C17A H17B 109.00 no
C14A C17A H17C 109.00 no
H17B C17A H17C 109.00 no
C14B C17B H17D 110.00 no
H17D C17B H17E 109.00 no
H17D C17B H17F 110.00 no
H17E C17B H17F 109.00 no
C14B C17B H17E 109.00 no
C14B C17B H17F 110.00 no
H18B C18A H18C 109.00 no
H18A C18A H18B 109.00 no
H18A C18A H18C 110.00 no
C15A C18A H18A 109.00 no
C15A C18A H18B 110.00 no
C15A C18A H18C 109.00 no
C15B C18B H18D 109.00 no
C15B C18B H18E 109.00 no
C15B C18B H18F 109.00 no
H18D C18B H18E 110.00 no
H18D C18B H18F 109.00 no
H18E C18B H18F 109.00 no

loop_
_geom_bond_atom_site_label_1
_geom_bond_atom_site_label_2
_geom_bond_distance
_geom_bond_publ_flag
O1 C8 1.2873(15) n
N1 N2 1.2946(15) no
N1 C9 1.3555(15) no
N2 C11A 1.385(3) no
N2 C11B 1.568(10) no
N2 H2 0.8600 no
C1 C2 1.373(2) no
C1 C10 1.4023(18) no
C2 C3 1.400(3) no
C3 C4 1.366(2) no
C4 C5 1.404(2) no
C5 C10 1.4171(17) no
C5 C6 1.4316(19) no
C6 C7 1.3465(19) no
C7 C8 1.4390(17) no
C8 C9 1.4335(17) no
C9 C10 1.4507(17) no
C11A C12A 1.394(3) no
C11A C16A 1.382(4) no
C11B C16B 1.364(11) no
C11B C12B 1.341(12) no
C12A C13A 1.380(3) no
C12B C13B 1.395(12) no
C13A C14A 1.379(4) no
C13B C14B 1.390(11) no
C14A C17A 1.510(3) no
C14A C15A 1.398(4) no
C14B C17B 1.542(9) no
C14B C15B 1.366(11) no
C15A C18A 1.497(4) no
C15A C16A 1.401(4) no
C15B C16B 1.429(10) no
C15B C18B 1.495(10) no
C1 H1 0.9300 no
C2 H2A 0.9300 no
C3 H3 0.9300 no
C4 H4 0.9300 no
C6 H6 0.9300 no
C7 H7 0.9300 no
C12A H12A 0.9300 no
C12B H12B 0.9300 no
C13A H13A 0.9300 no
C13B H13B 0.9300 no
C16A H16A 0.9300 no
C16B H16B 0.9300 no
C17A H17C 0.9600 no
C17A H17A 0.9600 no
C17A H17B 0.9600 no
C17B H17E 0.9600 no
C17B H17F 0.9600 no
C17B H17D 0.9600 no
C18A H18C 0.9600 no
C18A H18A 0.9600 no
C18A H18B 0.9600 no
C18B H18D 0.9600 no
C18B H18E 0.9600 no
C18B H18F 0.9600 no

loop_
_geom_hbond_atom_site_label_D
_geom_hbond_atom_site_label_H
_geom_hbond_atom_site_label_A
_geom_hbond_site_symmetry_A
_geom_hbond_distance_DH
_geom_hbond_distance_HA
_geom_hbond_distance_DA
_geom_hbond_angle_DHA
_geom_hbond_publ_flag
N2 H2 O1 . 0.86 1.82 2.5347(15) 140 yes
C12A H12A O1 3_665 0.93 2.54 3.325(2) 143 yes

loop_
_geom_torsion_atom_site_label_1
_geom_torsion_atom_site_label_2
_geom_torsion_atom_site_label_3
_geom_torsion_atom_site_label_4
_geom_torsion
_geom_torsion_publ_flag
C9 N1 N2 C11A -178.13(15) no
N2 N1 C9 C8 2.05(17) no
N2 N1 C9 C10 179.25(10) no
N1 N2 C11A C12A 177.29(17) no
N1 N2 C11A C16A -4.1(3) no
C10 C1 C2 C3 -0.4(2) no
C2 C1 C10 C5 1.2(2) no
C2 C1 C10 C9 -178.34(13) no
C1 C2 C3 C4 -0.1(3) no
C2 C3 C4 C5 -0.1(2) no
C3 C4 C5 C6 179.81(14) no
C3 C4 C5 C10 0.8(2) no
C4 C5 C6 C7 -179.60(13) no
C10 C5 C6 C7 -0.6(2) no
C4 C5 C10 C1 -1.30(19) no
C4 C5 C10 C9 178.20(12) no
C6 C5 C10 C1 179.63(12) no
C6 C5 C10 C9 -0.87(18) no
C5 C6 C7 C8 0.1(2) no
C6 C7 C8 O1 -179.29(12) no
C6 C7 C8 C9 1.69(19) no
O1 C8 C9 N1 -4.99(19) no
O1 C8 C9 C10 177.92(11) no
C7 C8 C9 N1 174.01(11) no
C7 C8 C9 C10 -3.08(17) no
N1 C9 C10 C1 4.86(17) no
N1 C9 C10 C5 -174.62(11) no
C8 C9 C10 C1 -177.83(12) no
C8 C9 C10 C5 2.69(17) no
N2 C11A C12A C13A 179.48(19) no
C16A C11A C12A C13A 0.8(4) no
N2 C11A C16A C15A -179.0(2) no
C12A C11A C16A C15A -0.4(4) no
C11A C12A C13A C14A -0.4(3) no
C12A C13A C14A C15A -0.6(3) no
C12A C13A C14A C17A -179.8(2) no
C13A C14A C15A C16A 1.1(4) no
C13A C14A C15A C18A -177.2(2) no
C17A C14A C15A C16A -179.7(2) no
C17A C14A C15A C18A 2.0(3) no
C14A C15A C16A C11A -0.6(4) no
C18A C15A C16A C11A 177.7(2) no

_cod_database_fobs_code 1545506
